data_2212416
loop_
_publ_author_name
'Ding-Qiao Yang'
'Yue-Peng Cai'
'Xing-Fen Chen'
'Li-Hua Liang'

_publ_section_title
;
 2,3,10,11-Tetramethoxy-15,16-diazapentaphene trihydrate
;
_journal_coeditor_code XU2173
_journal_issue 2
_journal_name_full 'Acta Crystallographica Section E'
_journal_page_first o434
_journal_page_last o435
_journal_paper_doi 10.1107/S1600536806053098
_journal_volume 63
_journal_year 2007
_chemical_formula_iupac 'C24 H22 N2 O4, 3H2 O'
_chemical_formula_moiety 'C24 H22 N2 O4, 3(H2 O)'
_chemical_formula_sum 'C24 H28 N2 O7'
_chemical_formula_weight 456.48
_chemical_name_systematic
;
2,3,10,11-Tetramethoxy-15,16-diazapentaphene trihydrate
;
_space_group_IT_number 2
_symmetry_cell_setting triclinic
_symmetry_space_group_name_Hall '-P 1'
_symmetry_space_group_name_H-M 'P -1'
_atom_sites_solution_hydrogens geom
_atom_sites_solution_primary direct
_atom_sites_solution_secondary difmap
_audit_creation_method SHELXL-97
_cell_angle_alpha 74.362(7)
_cell_angle_beta 81.933(7)
_cell_angle_gamma 77.998(7)
_cell_formula_units_Z 2
_cell_length_a 7.9814(8)
_cell_length_b 11.3775(11)
_cell_length_c 13.1359(12)
_cell_measurement_reflns_used 2051
_cell_measurement_temperature 298(2)
_cell_measurement_theta_max 24.7
_cell_measurement_theta_min 2.7
_cell_volume 1119.08(19)
_computing_cell_refinement 'SAINT (Bruker, 1998)'
_computing_data_collection 'SMART (Bruker, 1998)'
_computing_data_reduction SAINT
_computing_molecular_graphics 'SHELXTL (Bruker, 1998)'
_computing_publication_material SHELXTL
_computing_structure_refinement 'SHELXL97 (Sheldrick, 1997)'
_computing_structure_solution 'SHELXS97 (Sheldrick, 1997)'
_diffrn_ambient_temperature 298(2)
_diffrn_measured_fraction_theta_full 0.99
_diffrn_measured_fraction_theta_max 0.99
_diffrn_measurement_device_type 'Bruker SMART CCD area-detector'
_diffrn_measurement_method '\f and \w'
_diffrn_radiation_monochromator graphite
_diffrn_radiation_source 'fine-focus sealed tube'
_diffrn_radiation_type MoK\a
_diffrn_radiation_wavelength 0.71073
_diffrn_reflns_av_R_equivalents 0.026
_diffrn_reflns_av_sigmaI/netI 0.042
_diffrn_reflns_limit_h_max 10
_diffrn_reflns_limit_h_min -9
_diffrn_reflns_limit_k_max 14
_diffrn_reflns_limit_k_min -14
_diffrn_reflns_limit_l_max 17
_diffrn_reflns_limit_l_min -14
_diffrn_reflns_number 9347
_diffrn_reflns_theta_full 27.5
_diffrn_reflns_theta_max 27.5
_diffrn_reflns_theta_min 1.6
_diffrn_standards_number 0
_exptl_absorpt_coefficient_mu 0.100
_exptl_absorpt_correction_type none
_exptl_crystal_colour brown
_exptl_crystal_density_diffrn 1.355
_exptl_crystal_density_method 'not measured'
_exptl_crystal_description prism
_exptl_crystal_F_000 484
_exptl_crystal_size_max 0.12
_exptl_crystal_size_mid 0.10
_exptl_crystal_size_min 0.07
_refine_diff_density_max 0.29
_refine_diff_density_min -0.20
_refine_ls_extinction_method none
_refine_ls_goodness_of_fit_ref 1.049
_refine_ls_hydrogen_treatment constr
_refine_ls_matrix_type full
_refine_ls_number_parameters 302
_refine_ls_number_reflns 5092
_refine_ls_number_restraints 0
_refine_ls_restrained_S_all 1.049
_refine_ls_R_factor_all 0.080
_refine_ls_R_factor_gt 0.049
_refine_ls_shift/su_max 0.000
_refine_ls_shift/su_mean 0.000
_refine_ls_structure_factor_coef Fsqd
_refine_ls_weighting_details 'calc w=1/[\s^2^(Fo^2^)+(0.0734P)^2^] where P=(Fo^2^+2Fc^2^)/3'
_refine_ls_weighting_scheme calc
_refine_ls_wR_factor_gt 0.125
_refine_ls_wR_factor_ref 0.146
_reflns_number_gt 3217
_reflns_number_total 5092
_reflns_threshold_expression I>2\s(I)
_cod_data_source_file xu2173.cif
_cod_data_source_block I
_cod_depositor_comments
;
The following automatic conversions were performed:
'_symmetry_cell_setting' value 'Triclinic' changed to 'triclinic'
according to '/home/saulius/struct/CIF-dictionaries/cif_core.dic'
dictionary named 'cif_core.dic' version 2.4.1 from 2010-06-29.

Automatic conversion script
Id: cif_fix_enum 1527 2010-12-29 10:47:43Z saulius 

The following automatic conversions were performed:

'_symmetry_cell_setting' value 'Triclinic' changed to 'triclinic'
according to /home/saulius/struct/CIF-dictionaries/cif_core.dic
dictionary named 'cif_core.dic' version 2.4.1 from 2010-06-29.

Automatic conversion script
Id: cif_fix_values 1715 2011-07-08 13:25:40Z adriana 
;
_cod_database_code 2212416
_cod_database_fobs_code 2212416

loop_
_symmetry_equiv_pos_as_xyz
'x, y, z'
'-x, -y, -z'

loop_
_atom_site_type_symbol
_atom_site_label
_atom_site_fract_x
_atom_site_fract_y
_atom_site_fract_z
_atom_site_U_iso_or_equiv
_atom_site_adp_type
_atom_site_calc_flag
_atom_site_refinement_flags
_atom_site_occupancy
O O1 0.77486(18) 0.54677(12) -0.02474(9) 0.0556(4) Uani d . 1
O O2 0.6902(2) 0.73386(12) 0.05269(10) 0.0635(4) Uani d . 1
O O3 0.09009(16) -0.25993(11) 0.33605(9) 0.0472(3) Uani d . 1
O O4 0.08752(16) -0.34963(11) 0.53722(9) 0.0475(3) Uani d . 1
O O5 0.9252(2) 0.09748(19) 0.05258(15) 0.1043(6) Uani d . 1
H H5B 0.9836 0.1108 0.0955 0.125 Uiso d R 1
H H5A 0.8327 0.0932 0.0899 0.125 Uiso d R 1
O O6 0.5831(2) 0.09629(19) 0.15534(15) 0.1059(7) Uani d . 1
H H6B 0.5403 0.1458 0.1933 0.127 Uiso d R 1
H H6A 0.5613 0.1375 0.0937 0.127 Uiso d R 1
O O7 0.1242(2) 0.20350(16) 0.15931(11) 0.0844(5) Uani d . 1
H H7B 0.1935 0.1726 0.2073 0.101 Uiso d R 1
H H7A 0.1706 0.2542 0.1095 0.101 Uiso d R 1
N N1 0.47068(18) 0.29782(12) 0.26933(10) 0.0380(3) Uani d . 1
N N2 0.29068(17) 0.10237(12) 0.35821(10) 0.0362(3) Uani d . 1
C C1 0.8372(3) 0.44419(19) -0.07052(16) 0.0606(5) Uani d . 1
H H1A 0.9053 0.3795 -0.0220 0.091 Uiso calc R 1
H H1B 0.9064 0.4701 -0.1355 0.091 Uiso calc R 1
H H1C 0.7417 0.4137 -0.0849 0.091 Uiso calc R 1
C C2 0.6783(2) 0.52561(16) 0.06969(13) 0.0429(4) Uani d . 1
C C3 0.6228(2) 0.41794(16) 0.12109(13) 0.0420(4) Uani d . 1
H H3 0.6494 0.3507 0.0905 0.050 Uiso calc R 1
C C4 0.5250(2) 0.40722(15) 0.22051(12) 0.0377(4) Uani d . 1
C C5 0.3915(2) 0.28549(15) 0.36632(12) 0.0353(4) Uani d . 1
C C6 0.3303(2) 0.16763(15) 0.41882(12) 0.0344(4) Uani d . 1
C C7 0.2388(2) -0.00772(14) 0.40686(12) 0.0350(4) Uani d . 1
C C8 0.1927(2) -0.07694(15) 0.34368(13) 0.0379(4) Uani d . 1
H H8 0.1975 -0.0465 0.2703 0.046 Uiso calc R 1
C C9 0.1414(2) -0.18767(15) 0.38937(13) 0.0374(4) Uani d . 1
C C10 0.0732(3) -0.21003(19) 0.22530(14) 0.0561(5) Uani d . 1
H H10A 0.0025 -0.1291 0.2140 0.084 Uiso calc R 1
H H10B 0.0210 -0.2635 0.1991 0.084 Uiso calc R 1
H H10C 0.1849 -0.2038 0.1883 0.084 Uiso calc R 1
C C11 0.0620(2) -0.39801(17) 0.64874(14) 0.0503(5) Uani d . 1
H H11A 0.1693 -0.4133 0.6793 0.075 Uiso calc R 1
H H11B 0.0191 -0.4742 0.6632 0.075 Uiso calc R 1
H H11C -0.0197 -0.3392 0.6791 0.075 Uiso calc R 1
C C12 0.1366(2) -0.23677(15) 0.50178(13) 0.0380(4) Uani d . 1
C C13 0.1780(2) -0.17067(15) 0.56405(13) 0.0399(4) Uani d . 1
H H13 0.1732 -0.2025 0.6372 0.048 Uiso calc R 1
C C14 0.2284(2) -0.05421(15) 0.51881(12) 0.0363(4) Uani d . 1
C C15 0.2678(2) 0.01956(16) 0.57923(13) 0.0389(4) Uani d . 1
H H15 0.2609 -0.0080 0.6528 0.047 Uiso calc R 1
C C16 0.3161(2) 0.13101(15) 0.53138(12) 0.0367(4) Uani d . 1
C C17 0.3539(2) 0.21620(16) 0.59144(13) 0.0420(4) Uani d . 1
H H17A 0.4770 0.2039 0.5955 0.050 Uiso calc R 1
H H17B 0.2991 0.1969 0.6632 0.050 Uiso calc R 1
C C18 0.2881(2) 0.35105(16) 0.53657(13) 0.0407(4) Uani d . 1
H H18A 0.1636 0.3658 0.5392 0.049 Uiso calc R 1
H H18B 0.3205 0.4054 0.5731 0.049 Uiso calc R 1
C C19 0.3629(2) 0.37920(15) 0.42298(13) 0.0371(4) Uani d . 1
C C20 0.4070(2) 0.49115(16) 0.37127(13) 0.0392(4) Uani d . 1
H H20 0.3831 0.5559 0.4048 0.047 Uiso calc R 1
C C21 0.4883(2) 0.50919(16) 0.26757(13) 0.0388(4) Uani d . 1
C C22 0.5414(2) 0.62236(16) 0.21068(13) 0.0431(4) Uani d . 1
H H22 0.5134 0.6909 0.2395 0.052 Uiso calc R 1
C C23 0.6327(2) 0.63118(16) 0.11439(14) 0.0456(4) Uani d . 1
C C24 0.6343(3) 0.84741(18) 0.08321(18) 0.0705(6) Uani d . 1
H H24A 0.5109 0.8655 0.0906 0.106 Uiso calc R 1
H H24B 0.6771 0.9131 0.0300 0.106 Uiso calc R 1
H H24C 0.6771 0.8404 0.1497 0.106 Uiso calc R 1

loop_
_atom_site_aniso_label
_atom_site_aniso_U_11
_atom_site_aniso_U_22
_atom_site_aniso_U_33
_atom_site_aniso_U_12
_atom_site_aniso_U_13
_atom_site_aniso_U_23
O1 0.0763(10) 0.0485(8) 0.0443(7) -0.0233(7) 0.0094(6) -0.0136(6)
O2 0.0957(11) 0.0415(7) 0.0556(8) -0.0287(7) 0.0082(7) -0.0109(6)
O3 0.0583(8) 0.0428(7) 0.0470(7) -0.0167(6) -0.0071(6) -0.0152(6)
O4 0.0567(8) 0.0389(7) 0.0479(7) -0.0177(6) -0.0053(6) -0.0049(5)
O5 0.0851(13) 0.1201(16) 0.1229(16) -0.0257(12) 0.0029(11) -0.0562(13)
O6 0.1045(15) 0.1284(17) 0.1036(14) -0.0254(13) 0.0160(11) -0.0697(13)
O7 0.1072(13) 0.0920(12) 0.0582(9) -0.0488(11) -0.0187(9) 0.0035(8)
N1 0.0414(8) 0.0369(7) 0.0386(7) -0.0096(6) -0.0033(6) -0.0125(6)
N2 0.0368(7) 0.0374(7) 0.0372(7) -0.0090(6) -0.0030(6) -0.0120(6)
C1 0.0743(14) 0.0580(12) 0.0514(11) -0.0185(11) 0.0116(10) -0.0205(10)
C2 0.0499(11) 0.0438(10) 0.0375(9) -0.0128(8) -0.0025(8) -0.0117(8)
C3 0.0511(10) 0.0369(9) 0.0418(9) -0.0117(8) -0.0017(8) -0.0145(7)
C4 0.0416(9) 0.0355(9) 0.0388(9) -0.0076(7) -0.0086(7) -0.0108(7)
C5 0.0321(8) 0.0382(9) 0.0392(9) -0.0080(7) -0.0044(7) -0.0136(7)
C6 0.0303(8) 0.0377(9) 0.0372(8) -0.0065(7) -0.0016(6) -0.0134(7)
C7 0.0318(8) 0.0344(8) 0.0394(9) -0.0053(7) -0.0030(7) -0.0106(7)
C8 0.0391(9) 0.0400(9) 0.0357(8) -0.0070(7) -0.0032(7) -0.0112(7)
C9 0.0338(9) 0.0357(9) 0.0447(9) -0.0060(7) -0.0038(7) -0.0132(7)
C10 0.0702(13) 0.0583(12) 0.0485(11) -0.0190(10) -0.0096(10) -0.0201(9)
C11 0.0524(11) 0.0455(10) 0.0473(10) -0.0113(9) -0.0006(8) -0.0018(8)
C12 0.0335(9) 0.0332(9) 0.0453(9) -0.0055(7) -0.0030(7) -0.0071(7)
C13 0.0400(9) 0.0393(9) 0.0389(9) -0.0069(7) -0.0053(7) -0.0065(7)
C14 0.0312(8) 0.0379(9) 0.0395(9) -0.0046(7) -0.0036(7) -0.0100(7)
C15 0.0398(9) 0.0446(10) 0.0330(8) -0.0062(7) -0.0035(7) -0.0117(7)
C16 0.0335(8) 0.0408(9) 0.0383(9) -0.0049(7) -0.0035(7) -0.0154(7)
C17 0.0421(10) 0.0501(10) 0.0386(9) -0.0106(8) -0.0037(7) -0.0174(8)
C18 0.0389(9) 0.0455(10) 0.0441(9) -0.0098(8) 0.0008(7) -0.0226(8)
C19 0.0314(8) 0.0413(9) 0.0426(9) -0.0054(7) -0.0041(7) -0.0177(7)
C20 0.0400(9) 0.0385(9) 0.0441(9) -0.0052(7) -0.0050(7) -0.0193(7)
C21 0.0386(9) 0.0376(9) 0.0429(9) -0.0066(7) -0.0077(7) -0.0130(7)
C22 0.0519(11) 0.0363(9) 0.0459(10) -0.0088(8) -0.0095(8) -0.0148(8)
C23 0.0575(11) 0.0362(9) 0.0453(10) -0.0143(8) -0.0077(8) -0.0077(8)
C24 0.1042(18) 0.0384(11) 0.0685(14) -0.0224(11) -0.0009(13) -0.0087(10)

loop_
_atom_type_symbol
_atom_type_description
_atom_type_scat_dispersion_real
_atom_type_scat_dispersion_imag
_atom_type_scat_source
C C 0.0033 0.0016 'International Tables Vol C Tables 4.2.6.8 and 6.1.1.4'
H H 0.0000 0.0000 'International Tables Vol C Tables 4.2.6.8 and 6.1.1.4'
N N 0.0061 0.0033 'International Tables Vol C Tables 4.2.6.8 and 6.1.1.4'
O O 0.0106 0.0060 'International Tables Vol C Tables 4.2.6.8 and 6.1.1.4'

loop_
_geom_angle_atom_site_label_1
_geom_angle_atom_site_label_2
_geom_angle_atom_site_label_3
_geom_angle
C2 O1 C1 117.33(14)
C23 O2 C24 118.35(16)
C9 O3 C10 117.31(13)
C12 O4 C11 117.65(14)
H5B O5 H5A 99.6
H6B O6 H6A 103.7
H7B O7 H7A 108.5
C5 N1 C4 118.22(14)
C6 N2 C7 118.19(13)
O1 C1 H1A 109.5
O1 C1 H1B 109.5
H1A C1 H1B 109.5
O1 C1 H1C 109.5
H1A C1 H1C 109.5
H1B C1 H1C 109.5
O1 C2 C3 126.20(16)
O1 C2 C23 113.70(15)
C3 C2 C23 120.09(16)
C2 C3 C4 120.61(16)
C2 C3 H3 119.7
C4 C3 H3 119.7
N1 C4 C3 118.87(15)
N1 C4 C21 121.81(15)
C3 C4 C21 119.31(15)
N1 C5 C19 123.50(15)
N1 C5 C6 118.32(14)
C19 C5 C6 118.18(14)
N2 C6 C16 123.63(15)
N2 C6 C5 118.44(14)
C16 C6 C5 117.93(14)
N2 C7 C8 118.88(14)
N2 C7 C14 121.93(15)
C8 C7 C14 119.19(15)
C9 C8 C7 120.56(15)
C9 C8 H8 119.7
C7 C8 H8 119.7
C8 C9 O3 125.18(15)
C8 C9 C12 120.36(15)
O3 C9 C12 114.46(14)
O3 C10 H10A 109.5
O3 C10 H10B 109.5
H10A C10 H10B 109.5
O3 C10 H10C 109.5
H10A C10 H10C 109.5
H10B C10 H10C 109.5
O4 C11 H11A 109.5
O4 C11 H11B 109.5
H11A C11 H11B 109.5
O4 C11 H11C 109.5
H11A C11 H11C 109.5
H11B C11 H11C 109.5
O4 C12 C13 125.46(15)
O4 C12 C9 114.61(15)
C13 C12 C9 119.93(15)
C12 C13 C14 120.84(15)
C12 C13 H13 119.6
C14 C13 H13 119.6
C15 C14 C13 123.32(15)
C15 C14 C7 117.60(15)
C13 C14 C7 119.08(15)
C16 C15 C14 120.83(15)
C16 C15 H15 119.6
C14 C15 H15 119.6
C15 C16 C6 117.71(15)
C15 C16 C17 123.46(14)
C6 C16 C17 118.83(14)
C16 C17 C18 110.44(13)
C16 C17 H17A 109.6
C18 C17 H17A 109.6
C16 C17 H17B 109.6
C18 C17 H17B 109.6
H17A C17 H17B 108.1
C19 C18 C17 109.89(14)
C19 C18 H18A 109.7
C17 C18 H18A 109.7
C19 C18 H18B 109.7
C17 C18 H18B 109.7
H18A C18 H18B 108.2
C20 C19 C5 117.95(15)
C20 C19 C18 122.85(15)
C5 C19 C18 119.19(15)
C19 C20 C21 120.31(16)
C19 C20 H20 119.8
C21 C20 H20 119.8
C20 C21 C4 117.83(16)
C20 C21 C22 122.97(16)
C4 C21 C22 119.14(15)
C23 C22 C21 120.43(16)
C23 C22 H22 119.8
C21 C22 H22 119.8
O2 C23 C22 125.85(17)
O2 C23 C2 113.89(15)
C22 C23 C2 120.25(16)
O2 C24 H24A 109.5
O2 C24 H24B 109.5
H24A C24 H24B 109.5
O2 C24 H24C 109.5
H24A C24 H24C 109.5
H24B C24 H24C 109.5

loop_
_geom_bond_atom_site_label_1
_geom_bond_atom_site_label_2
_geom_bond_distance
O1 C2 1.356(2)
O1 C1 1.423(2)
O2 C23 1.356(2)
O2 C24 1.421(2)
O3 C9 1.366(2)
O3 C10 1.426(2)
O4 C12 1.3619(19)
O4 C11 1.421(2)
O5 H5B 0.8412
O5 H5A 0.8292
O6 H6B 0.8408
O6 H6A 0.8407
O7 H7B 0.8516
O7 H7A 0.8460
N1 C5 1.326(2)
N1 C4 1.366(2)
N2 C6 1.331(2)
N2 C7 1.363(2)
C1 H1A 0.9600
C1 H1B 0.9600
C1 H1C 0.9600
C2 C3 1.360(2)
C2 C23 1.435(2)
C3 C4 1.413(2)
C3 H3 0.9300
C4 C21 1.417(2)
C5 C19 1.422(2)
C5 C6 1.480(2)
C6 C16 1.419(2)
C7 C8 1.415(2)
C7 C14 1.419(2)
C8 C9 1.361(2)
C8 H8 0.9300
C9 C12 1.429(2)
C10 H10A 0.9600
C10 H10B 0.9600
C10 H10C 0.9600
C11 H11A 0.9600
C11 H11B 0.9600
C11 H11C 0.9600
C12 C13 1.362(2)
C13 C14 1.414(2)
C13 H13 0.9300
C14 C15 1.404(2)
C15 C16 1.363(2)
C15 H15 0.9300
C16 C17 1.501(2)
C17 C18 1.525(2)
C17 H17A 0.9700
C17 H17B 0.9700
C18 C19 1.503(2)
C18 H18A 0.9700
C18 H18B 0.9700
C19 C20 1.364(2)
C20 C21 1.405(2)
C20 H20 0.9300
C21 C22 1.420(2)
C22 C23 1.358(2)
C22 H22 0.9300
C24 H24A 0.9600
C24 H24B 0.9600
C24 H24C 0.9600

loop_
_geom_hbond_atom_site_label_D
_geom_hbond_atom_site_label_H
_geom_hbond_atom_site_label_A
_geom_hbond_site_symmetry_A
_geom_hbond_distance_DH
_geom_hbond_distance_HA
_geom_hbond_distance_DA
_geom_hbond_angle_DHA
O5 H5A O6 . 0.83 2.05 2.872(2) 169
O5 H5B O7 1_655 0.84 2.08 2.877(3) 159
O6 H6B N1 . 0.84 2.16 2.987(3) 167
O7 H7A O1 2_665 0.85 2.34 3.113(2) 152
O7 H7A O2 2_665 0.85 2.24 2.944(2) 140
O7 H7B N2 . 0.85 2.12 2.938(2) 161
C18 H18A O4 2_556 0.97 2.42 3.282(2) 147

loop_
_cod_related_entry_id
_cod_related_entry_database
_cod_related_entry_code
1 ChemSpider 21125297
